data_2215461
loop_
_publ_author_name
'Pearsal, Matthew'
'Gembicky, Milan'
'Dominiak, Paulina'
'Larsen, Anna'
'Coppens, Philip'

_publ_section_title Di-\m-nitrosyl-bis[(\h^5^-pentamethylcyclopentadienyl)ruthenium(0)](<i>Ru{---</i>Ru})
_journal_coeditor_code ER2041
_journal_issue 10
_journal_name_full 'Acta Crystallographica Section E'
_journal_page_first m2596
_journal_page_last m2596
_journal_paper_doi 10.1107/S1600536807045321
_journal_volume 63
_journal_year 2007
_chemical_formula_iupac '[Ru2 (C10 H15)2 (N O)2]'
_chemical_formula_moiety 'C20 H30 N2 O2 Ru2'
_chemical_formula_sum 'C20 H30 N2 O2 Ru2'
_chemical_formula_weight 532.60
_chemical_name_common Cp*Ru(m-NO)2RuCp*
_chemical_name_systematic
;
Di-\m-nitrosyl-bis[(\h^5^-pentamethylcyclopentadienyl)ruthenium(0)](Ru---Ru)
;
_space_group_IT_number 2
_symmetry_cell_setting triclinic
_symmetry_space_group_name_Hall '-P 1'
_symmetry_space_group_name_H-M 'P -1'
_atom_sites_solution_hydrogens geom
_atom_sites_solution_primary direct
_atom_sites_solution_secondary difmap
_audit_creation_method SHELXL-97
_cell_angle_alpha 89.2090(10)
_cell_angle_beta 89.2200(10)
_cell_angle_gamma 85.3730(10)
_cell_formula_units_Z 4
_cell_length_a 10.7181(3)
_cell_length_b 10.7364(3)
_cell_length_c 17.9238(5)
_cell_measurement_reflns_used 7139
_cell_measurement_temperature 90.0(10)
_cell_measurement_theta_max 28
_cell_measurement_theta_min 3
_cell_volume 2055.48(10)
_computing_cell_refinement 'APEX2 (Bruker, 2004)'
_computing_data_collection 'APEX2 (Bruker, 2004)'
_computing_data_reduction 'SAINT (Bruker, 2004)'
_computing_molecular_graphics 'SHELXTL (Sheldrick, 2000)'
_computing_publication_material 'SHELXTL (Sheldrick, 2000)'
_computing_structure_refinement 'SHELXL97 (Sheldrick, 1997)'
_computing_structure_solution 'SHELXS97 (Sheldrick, 1997)'
_diffrn_ambient_temperature 90.0(10)
_diffrn_detector_area_resol_mean 8.33
_diffrn_measured_fraction_theta_full 0.989
_diffrn_measured_fraction_theta_max 0.989
_diffrn_measurement_device_type 'Bruker SMART APEXII'
_diffrn_measurement_method \w
_diffrn_radiation_monochromator graphite
_diffrn_radiation_source 'rotating anode'
_diffrn_radiation_type MoK\a
_diffrn_radiation_wavelength 0.71073
_diffrn_reflns_av_R_equivalents 0.0400
_diffrn_reflns_av_sigmaI/netI 0.0464
_diffrn_reflns_limit_h_max 14
_diffrn_reflns_limit_h_min -14
_diffrn_reflns_limit_k_max 14
_diffrn_reflns_limit_k_min -14
_diffrn_reflns_limit_l_max 23
_diffrn_reflns_limit_l_min -23
_diffrn_reflns_number 29941
_diffrn_reflns_theta_full 28.30
_diffrn_reflns_theta_max 28.30
_diffrn_reflns_theta_min 1.90
_diffrn_standards_number 0
_exptl_absorpt_coefficient_mu 1.485
_exptl_absorpt_correction_T_max 0.824
_exptl_absorpt_correction_T_min 0.705
_exptl_absorpt_correction_type multi-scan
_exptl_absorpt_process_details '(SADABS; Bruker 2004)'
_exptl_crystal_colour red
_exptl_crystal_density_diffrn 1.721
_exptl_crystal_density_method 'not measured'
_exptl_crystal_description parallelepiped
_exptl_crystal_F_000 1072
_exptl_crystal_size_max 0.3
_exptl_crystal_size_mid 0.2
_exptl_crystal_size_min 0.13
_refine_diff_density_max 2.123
_refine_diff_density_min -2.331
_refine_ls_extinction_method none
_refine_ls_goodness_of_fit_ref 1.259
_refine_ls_hydrogen_treatment constr
_refine_ls_matrix_type full
_refine_ls_number_parameters 490
_refine_ls_number_reflns 10102
_refine_ls_number_restraints 18
_refine_ls_restrained_S_all 1.258
_refine_ls_R_factor_all 0.0479
_refine_ls_R_factor_gt 0.0455
_refine_ls_shift/su_max 0.001
_refine_ls_shift/su_mean 0.001
_refine_ls_structure_factor_coef Fsqd
_refine_ls_weighting_details 'calc w=1/[\s^2^(Fo^2^)+(0.0465P)^2^+11.2766P] where P=(Fo^2^+2Fc^2^)/3'
_refine_ls_weighting_scheme calc
_refine_ls_wR_factor_gt 0.1346
_refine_ls_wR_factor_ref 0.1386
_reflns_number_gt 9591
_reflns_number_total 10102
_reflns_threshold_expression I>2\s(I)
_cod_data_source_file er2041.cif
_cod_data_source_block I
_cod_database_code 2215461
_cod_database_fobs_code 2215461

loop_
_symmetry_equiv_pos_as_xyz
'x, y, z'
'-x, -y, -z'

loop_
_atom_site_type_symbol
_atom_site_label
_atom_site_fract_x
_atom_site_fract_y
_atom_site_fract_z
_atom_site_U_iso_or_equiv
_atom_site_adp_type
_atom_site_calc_flag
_atom_site_refinement_flags
_atom_site_occupancy
Ru Ru1 0.83429(5) 0.25167(5) 0.55223(3) 0.01071(12) Uani d . 1
Ru Ru2 0.69033(5) 0.26716(5) 0.44039(3) 0.01077(12) Uani d . 1
Ru Ru3 0.74543(5) 0.83347(5) 1.05050(3) 0.01092(12) Uani d . 1
Ru Ru4 0.75823(6) 0.69028(6) 0.93893(3) 0.01274(13) Uani d . 1
N N1 0.8686(5) 0.2772(5) 0.4483(3) 0.0138(10) Uani d . 1
N N2 0.6564(5) 0.2350(5) 0.5441(3) 0.0120(10) Uani d . 1
N N3 0.7691(5) 0.8663(5) 0.9461(3) 0.0137(10) Uani d . 1
N N4 0.7283(6) 0.6576(6) 1.0431(3) 0.0165(11) Uani d . 1
O O1 0.9603(5) 0.2868(5) 0.4067(3) 0.0186(10) Uani d . 1
O O2 0.5687(5) 0.2106(5) 0.5845(3) 0.0178(10) Uani d . 1
O O3 0.7819(5) 0.9550(5) 0.9043(3) 0.0188(10) Uani d . 1
O O4 0.7083(6) 0.5701(5) 1.0848(3) 0.0248(11) Uani d . 1
C C1 1.0123(6) 0.3019(6) 0.6016(3) 0.0153(12) Uani d . 1
C C2 0.9088(6) 0.3454(6) 0.6490(3) 0.0133(12) Uani d . 1
C C3 0.8506(6) 0.2399(7) 0.6759(3) 0.0157(13) Uani d . 1
C C4 0.9122(7) 0.1307(6) 0.6430(3) 0.0157(13) Uani d . 1
C C5 1.0147(6) 0.1707(7) 0.5976(3) 0.0196(14) Uani d . 1
C C6 1.1027(7) 0.3803(7) 0.5625(4) 0.0229(14) Uani d . 1
H H6A 1.1861 0.3628 0.5839 0.034 Uiso calc R 1
H H6B 1.0753 0.4689 0.5688 0.034 Uiso calc R 1
H H6C 1.1060 0.3606 0.5093 0.034 Uiso calc R 1
C C7 0.8771(8) 0.4764(7) 0.6728(4) 0.0242(15) Uani d . 1
H H7A 0.7871 0.4891 0.6836 0.036 Uiso calc R 1
H H7B 0.8994 0.5339 0.6327 0.036 Uiso calc R 1
H H7C 0.9240 0.4926 0.7177 0.036 Uiso calc R 1
C C8 0.7401(7) 0.2394(7) 0.7287(4) 0.0229(14) Uani d . 1
H H8A 0.7593 0.1790 0.7692 0.034 Uiso calc R 1
H H8B 0.6669 0.2159 0.7017 0.034 Uiso calc R 1
H H8C 0.7223 0.3229 0.7495 0.034 Uiso calc R 1
C C9 0.8799(8) -0.0006(7) 0.6564(4) 0.0271(16) Uani d . 1
H H9A 0.7887 -0.0033 0.6564 0.041 Uiso calc R 1
H H9B 0.9125 -0.0305 0.7048 0.041 Uiso calc R 1
H H9C 0.9172 -0.0542 0.6169 0.041 Uiso calc R 1
C C10 1.1114(7) 0.0898(7) 0.5546(4) 0.0245(15) Uani d . 1
H H10A 1.1234 0.1266 0.5050 0.037 Uiso calc R 1
H H10B 1.0828 0.0059 0.5496 0.037 Uiso calc R 1
H H10C 1.1908 0.0843 0.5814 0.037 Uiso calc R 1
C C11 0.6615(6) 0.3406(6) 0.3248(3) 0.0133(12) Uani d . 1
C C12 0.5575(6) 0.3859(7) 0.3712(3) 0.0165(13) Uani d . 1
C C13 0.4952(6) 0.2823(7) 0.3977(3) 0.0193(14) Uani d . 1
C C14 0.5631(6) 0.1703(7) 0.3703(4) 0.0177(13) Uani d . 1
C C15 0.6642(7) 0.2080(6) 0.3252(3) 0.0176(13) Uani d . 1
C C16 0.7511(7) 0.4163(7) 0.2847(4) 0.0208(13) Uani d . 1
H H16A 0.8368 0.3839 0.2962 0.031 Uiso calc R 1
H H16B 0.7379 0.5035 0.3004 0.031 Uiso calc R 1
H H16C 0.7379 0.4118 0.2308 0.031 Uiso calc R 1
C C17 0.5142(7) 0.5198(7) 0.3828(4) 0.0240(15) Uani d . 1
H H17A 0.4592 0.5493 0.3419 0.036 Uiso calc R 1
H H17B 0.5867 0.5697 0.3837 0.036 Uiso calc R 1
H H17C 0.4681 0.5283 0.4303 0.036 Uiso calc R 1
C C18 0.3795(7) 0.2856(8) 0.4461(4) 0.0272(16) Uani d . 1
H H18A 0.3560 0.3717 0.4612 0.041 Uiso calc R 1
H H18B 0.3960 0.2330 0.4905 0.041 Uiso calc R 1
H H18C 0.3110 0.2541 0.4180 0.041 Uiso calc R 1
C C19 0.5247(7) 0.0418(7) 0.3822(4) 0.0238(14) Uani d . 1
H H19A 0.4850 0.0355 0.4315 0.036 Uiso calc R 1
H H19B 0.5986 -0.0180 0.3793 0.036 Uiso calc R 1
H H19C 0.4652 0.0231 0.3437 0.036 Uiso calc R 1
C C20 0.7578(7) 0.1247(7) 0.2829(4) 0.0227(14) Uani d . 1
H H20A 0.7445 0.1370 0.2292 0.034 Uiso calc R 1
H H20B 0.7477 0.0374 0.2965 0.034 Uiso calc R 1
H H20C 0.8425 0.1452 0.2951 0.034 Uiso calc R 1
C C21 0.6700(6) 1.0141(6) 1.0968(3) 0.0140(12) Uani d . 1
C C22 0.6316(6) 0.9149(7) 1.1443(3) 0.0164(13) Uani d U 1
C C23 0.7421(7) 0.8505(7) 1.1744(3) 0.0167(13) Uani d . 1
C C24 0.8494(7) 0.9067(7) 1.1437(3) 0.0179(13) Uani d . 1
C C25 0.8036(6) 1.0098(6) 1.0966(3) 0.0134(12) Uani d . 1
C C26 0.5862(7) 1.1095(7) 1.0562(4) 0.0230(15) Uani d . 1
H H26A 0.5833 1.1891 1.0826 0.035 Uiso calc R 1
H H26B 0.5017 1.0812 1.0541 0.035 Uiso calc R 1
H H26C 0.6187 1.1209 1.0054 0.035 Uiso calc R 1
C C27 0.5004(7) 0.8876(7) 1.1648(4) 0.0250(15) Uani d . 1
H H27A 0.4784 0.9221 1.2140 0.038 Uiso calc R 1
H H27B 0.4944 0.7970 1.1661 0.038 Uiso calc R 1
H H27C 0.4425 0.9260 1.1276 0.038 Uiso calc R 1
C C28 0.7445(8) 0.7443(7) 1.2286(4) 0.0246(15) Uani d . 1
H H28A 0.8299 0.7261 1.2470 0.037 Uiso calc R 1
H H28B 0.7173 0.6703 1.2040 0.037 Uiso calc R 1
H H28C 0.6880 0.7664 1.2707 0.037 Uiso calc R 1
C C29 0.9852(7) 0.8728(7) 1.1631(4) 0.0227(14) Uani d . 1
H H29A 1.0022 0.9058 1.2123 0.034 Uiso calc R 1
H H29B 1.0395 0.9089 1.1256 0.034 Uiso calc R 1
H H29C 1.0017 0.7816 1.1639 0.034 Uiso calc R 1
C C30 0.8801(6) 1.0991(7) 1.0552(4) 0.0196(13) Uani d . 1
H H30A 0.9692 1.0736 1.0616 0.029 Uiso calc R 1
H H30B 0.8614 1.1833 1.0749 0.029 Uiso calc R 1
H H30C 0.8598 1.0989 1.0021 0.029 Uiso calc R 1
C C31 0.7173(7) 0.6749(7) 0.8191(4) 0.0205(15) Uani d U 1
C C32 0.6613(8) 0.5753(9) 0.8593(5) 0.033(2) Uani d . 1
C C33 0.7600(9) 0.4985(8) 0.8929(4) 0.0311(19) Uani d . 1
C C34 0.8759(7) 0.5494(7) 0.8756(4) 0.0207(14) Uani d . 1
C C35 0.8486(6) 0.6582(6) 0.8296(3) 0.0141(12) Uani d U 1
C C36 0.6512(9) 0.7775(10) 0.7736(4) 0.042(3) Uani d . 1
H H36A 0.6766 0.8584 0.7898 0.064 Uiso calc R 1
H H36B 0.5606 0.7753 0.7804 0.064 Uiso calc R 1
H H36C 0.6733 0.7659 0.7207 0.064 Uiso calc R 1
C C37 0.5250(11) 0.5529(14) 0.8582(7) 0.073(5) Uani d . 1
H H37A 0.5099 0.4958 0.8177 0.110 Uiso calc R 1
H H37B 0.4751 0.6324 0.8502 0.110 Uiso calc R 1
H H37C 0.5008 0.5157 0.9060 0.110 Uiso calc R 1
C C38 0.7469(14) 0.3831(9) 0.9393(5) 0.066(4) Uani d . 1
H H38A 0.8107 0.3771 0.9782 0.100 Uiso calc R 1
H H38B 0.7580 0.3094 0.9075 0.100 Uiso calc R 1
H H38C 0.6635 0.3873 0.9626 0.100 Uiso calc R 1
C C39 1.0063(9) 0.4968(9) 0.8946(4) 0.040(2) Uani d . 1
H H39A 1.0023 0.4367 0.9361 0.060 Uiso calc R 1
H H39B 1.0563 0.5648 0.9091 0.060 Uiso calc R 1
H H39C 1.0451 0.4545 0.8510 0.060 Uiso calc R 1
C C40 0.9426(7) 0.7408(7) 0.7966(4) 0.0248(15) Uani d . 1
H H40A 0.9467 0.7307 0.7423 0.037 Uiso calc R 1
H H40B 1.0251 0.7174 0.8178 0.037 Uiso calc R 1
H H40C 0.9172 0.8282 0.8082 0.037 Uiso calc R 1

loop_
_atom_site_aniso_label
_atom_site_aniso_U_11
_atom_site_aniso_U_22
_atom_site_aniso_U_33
_atom_site_aniso_U_12
_atom_site_aniso_U_13
_atom_site_aniso_U_23
Ru1 0.0143(3) 0.0127(2) 0.0044(2) 0.00371(17) -0.00232(18) -0.00081(18)
Ru2 0.0137(2) 0.0132(2) 0.0047(2) 0.00386(17) -0.00250(18) -0.00123(18)
Ru3 0.0137(2) 0.0128(3) 0.0058(2) 0.00216(17) -0.00055(18) -0.00242(19)
Ru4 0.0167(3) 0.0142(3) 0.0073(2) -0.00047(19) 0.00158(19) -0.0039(2)
N1 0.017(3) 0.016(3) 0.008(2) 0.0050(19) -0.002(2) 0.000(2)
N2 0.013(3) 0.012(3) 0.011(2) 0.0018(18) -0.0028(19) -0.0030(19)
N3 0.015(3) 0.014(3) 0.011(2) 0.002(2) -0.002(2) -0.004(2)
N4 0.018(3) 0.018(3) 0.014(3) -0.004(2) 0.002(2) -0.003(2)
O1 0.021(2) 0.024(3) 0.011(2) -0.0013(19) 0.0020(18) -0.0005(19)
O2 0.017(2) 0.024(3) 0.011(2) 0.0000(18) 0.0014(18) 0.0019(19)
O3 0.034(3) 0.013(2) 0.009(2) 0.0006(19) -0.0011(19) 0.0024(17)
O4 0.041(3) 0.019(3) 0.016(2) -0.008(2) 0.008(2) 0.001(2)
C1 0.017(3) 0.021(3) 0.008(3) 0.000(2) -0.005(2) -0.005(2)
C2 0.017(3) 0.015(3) 0.007(3) 0.002(2) -0.001(2) -0.003(2)
C3 0.016(3) 0.027(4) 0.004(3) 0.000(3) 0.000(2) 0.002(2)
C4 0.024(3) 0.014(3) 0.010(3) -0.002(2) -0.010(2) 0.002(2)
C5 0.019(3) 0.029(4) 0.009(3) 0.012(3) -0.005(2) -0.002(3)
C6 0.023(3) 0.033(4) 0.012(3) 0.001(3) 0.001(2) -0.006(3)
C7 0.037(4) 0.023(3) 0.012(3) 0.005(3) 0.001(3) -0.010(3)
C8 0.025(4) 0.034(4) 0.009(3) -0.002(3) 0.002(3) 0.003(3)
C9 0.045(5) 0.020(3) 0.016(3) -0.004(3) -0.008(3) 0.005(3)
C10 0.027(4) 0.027(4) 0.018(3) 0.013(3) -0.004(3) -0.007(3)
C11 0.017(3) 0.017(3) 0.005(2) 0.003(2) -0.001(2) 0.000(2)
C12 0.017(3) 0.023(3) 0.008(3) 0.009(2) -0.004(2) -0.001(2)
C13 0.016(3) 0.034(4) 0.008(3) 0.004(3) -0.004(2) 0.001(3)
C14 0.019(3) 0.025(3) 0.009(3) -0.001(2) -0.007(2) 0.001(2)
C15 0.026(3) 0.019(3) 0.007(3) 0.007(3) -0.007(2) -0.007(2)
C16 0.027(3) 0.024(3) 0.011(3) 0.000(3) -0.001(2) 0.004(3)
C17 0.027(4) 0.023(3) 0.020(3) 0.011(3) -0.006(3) -0.004(3)
C18 0.022(4) 0.044(5) 0.015(3) 0.000(3) -0.002(3) 0.001(3)
C19 0.031(4) 0.022(3) 0.020(3) -0.009(3) -0.004(3) 0.004(3)
C20 0.030(4) 0.026(3) 0.010(3) 0.008(3) -0.001(3) -0.006(3)
C21 0.016(3) 0.016(3) 0.010(3) 0.003(2) -0.001(2) -0.006(2)
C22 0.019(3) 0.024(3) 0.006(3) 0.003(2) 0.004(2) -0.008(2)
C23 0.025(3) 0.018(3) 0.007(3) 0.000(3) 0.000(2) -0.007(2)
C24 0.028(4) 0.018(3) 0.008(3) 0.003(3) -0.005(2) -0.003(2)
C25 0.019(3) 0.015(3) 0.006(2) 0.001(2) 0.000(2) -0.002(2)
C26 0.020(3) 0.024(4) 0.023(3) 0.010(3) -0.005(3) -0.003(3)
C27 0.023(3) 0.034(4) 0.018(3) -0.003(3) 0.009(3) -0.006(3)
C28 0.041(4) 0.021(4) 0.012(3) -0.002(3) -0.002(3) -0.002(3)
C29 0.022(3) 0.026(4) 0.019(3) 0.006(3) -0.006(3) -0.001(3)
C30 0.025(3) 0.018(3) 0.016(3) -0.003(2) 0.000(2) -0.001(2)
C31 0.025(3) 0.026(4) 0.010(3) 0.004(3) -0.004(2) -0.013(3)
C32 0.027(4) 0.047(5) 0.026(4) -0.019(4) 0.012(3) -0.026(4)
C33 0.057(6) 0.021(4) 0.016(3) -0.011(3) 0.016(3) -0.010(3)
C34 0.034(4) 0.020(3) 0.006(3) 0.011(3) -0.003(2) -0.007(2)
C35 0.020(3) 0.017(3) 0.005(2) 0.002(2) 0.004(2) -0.006(2)
C36 0.045(5) 0.058(6) 0.019(4) 0.028(4) -0.021(3) -0.019(4)
C37 0.053(7) 0.105(11) 0.069(8) -0.040(7) 0.026(6) -0.070(8)
C38 0.153(13) 0.023(5) 0.026(4) -0.028(6) 0.039(6) -0.009(4)
C39 0.057(6) 0.040(5) 0.018(3) 0.033(4) -0.011(3) -0.010(3)
C40 0.035(4) 0.029(4) 0.011(3) -0.008(3) 0.011(3) -0.005(3)

loop_
_atom_type_symbol
_atom_type_description
_atom_type_scat_dispersion_real
_atom_type_scat_dispersion_imag
_atom_type_scat_source
C C 0.0033 0.0016 'International Tables Vol C Tables 4.2.6.8 and 6.1.1.4'
H H 0.0000 0.0000 'International Tables Vol C Tables 4.2.6.8 and 6.1.1.4'
N N 0.0061 0.0033 'International Tables Vol C Tables 4.2.6.8 and 6.1.1.4'
O O 0.0106 0.0060 'International Tables Vol C Tables 4.2.6.8 and 6.1.1.4'
Ru Ru -1.2594 0.8363 'International Tables Vol C Tables 4.2.6.8 and 6.1.1.4'

loop_
_geom_angle_atom_site_label_1
_geom_angle_atom_site_label_2
_geom_angle_atom_site_label_3
_geom_angle
N1 Ru1 N2 97.3(2)
N1 Ru1 C4 136.9(3)
N2 Ru1 C4 110.0(2)
N1 Ru1 C2 128.8(2)
N2 Ru1 C2 120.6(2)
C4 Ru1 C2 63.1(2)
N1 Ru1 C5 104.3(2)
N2 Ru1 C5 146.3(3)
C4 Ru1 C5 38.3(3)
C2 Ru1 C5 62.9(2)
N1 Ru1 C1 100.8(2)
N2 Ru1 C1 158.4(2)
C4 Ru1 C1 63.0(2)
C2 Ru1 C1 37.9(2)
C5 Ru1 C1 37.0(3)
N1 Ru1 C3 163.2(2)
N2 Ru1 C3 99.1(2)
C4 Ru1 C3 37.7(2)
C2 Ru1 C3 37.1(2)
C5 Ru1 C3 62.8(2)
C1 Ru1 C3 62.4(2)
N1 Ru1 Ru2 48.86(17)
N2 Ru1 Ru2 48.52(16)
C4 Ru1 Ru2 145.59(17)
C2 Ru1 Ru2 147.60(18)
C5 Ru1 Ru2 146.00(17)
C1 Ru1 Ru2 147.30(17)
C3 Ru1 Ru2 147.23(17)
N2 Ru2 N1 97.4(2)
N2 Ru2 C15 145.9(3)
N1 Ru2 C15 104.4(2)
N2 Ru2 C14 110.2(2)
N1 Ru2 C14 137.1(3)
C15 Ru2 C14 37.8(3)
N2 Ru2 C12 121.4(2)
N1 Ru2 C12 127.6(3)
C15 Ru2 C12 62.9(2)
C14 Ru2 C12 63.2(3)
N2 Ru2 C11 159.2(2)
N1 Ru2 C11 99.9(2)
C15 Ru2 C11 37.5(2)
C14 Ru2 C11 63.2(2)
C12 Ru2 C11 37.8(2)
N2 Ru2 C13 99.5(2)
N1 Ru2 C13 162.6(2)
C15 Ru2 C13 62.9(3)
C14 Ru2 C13 38.0(3)
C12 Ru2 C13 37.2(3)
C11 Ru2 C13 62.7(2)
N2 Ru2 Ru1 49.06(16)
N1 Ru2 Ru1 48.36(15)
C15 Ru2 Ru1 145.55(17)
C14 Ru2 Ru1 146.36(18)
C12 Ru2 Ru1 147.44(18)
C11 Ru2 Ru1 145.97(17)
C13 Ru2 Ru1 148.02(17)
N3 Ru3 N4 97.1(2)
N3 Ru3 C21 104.8(2)
N4 Ru3 C21 147.1(2)
N3 Ru3 C24 127.1(3)
N4 Ru3 C24 120.4(3)
C21 Ru3 C24 63.5(2)
N3 Ru3 C22 137.8(3)
N4 Ru3 C22 111.1(3)
C21 Ru3 C22 37.9(2)
C24 Ru3 C22 63.6(3)
N3 Ru3 C25 99.8(2)
N4 Ru3 C25 158.4(2)
C21 Ru3 C25 37.7(2)
C24 Ru3 C25 38.1(2)
C22 Ru3 C25 63.4(2)
N3 Ru3 C23 162.8(3)
N4 Ru3 C23 99.3(3)
C21 Ru3 C23 62.9(2)
C24 Ru3 C23 37.9(3)
C22 Ru3 C23 37.6(2)
C25 Ru3 C23 63.0(2)
N3 Ru3 Ru4 48.36(17)
N4 Ru3 Ru4 48.78(17)
C21 Ru3 Ru4 146.67(16)
C24 Ru3 Ru4 145.42(19)
C22 Ru3 Ru4 147.66(18)
C25 Ru3 Ru4 145.37(16)
C23 Ru3 Ru4 147.50(18)
N3 Ru4 N4 97.2(2)
N3 Ru4 C35 99.6(2)
N4 Ru4 C35 155.4(3)
N3 Ru4 C34 130.1(3)
N4 Ru4 C34 117.9(3)
C35 Ru4 C34 38.1(2)
N3 Ru4 C31 100.5(3)
N4 Ru4 C31 153.2(3)
C35 Ru4 C31 37.6(2)
C34 Ru4 C31 63.3(2)
N3 Ru4 C32 132.2(3)
N4 Ru4 C32 116.2(3)
C35 Ru4 C32 63.2(3)
C34 Ru4 C32 63.1(3)
C31 Ru4 C32 38.1(3)
N3 Ru4 C33 161.7(3)
N4 Ru4 C33 101.0(3)
C35 Ru4 C33 62.8(3)
C34 Ru4 C33 37.5(3)
C31 Ru4 C33 62.9(3)
C32 Ru4 C33 37.3(4)
N3 Ru4 Ru3 48.64(16)
N4 Ru4 Ru3 48.63(18)
C35 Ru4 Ru3 143.66(18)
C34 Ru4 Ru3 145.77(19)
C31 Ru4 Ru3 145.23(19)
C32 Ru4 Ru3 148.8(2)
C33 Ru4 Ru3 149.5(2)
O1 N1 Ru1 138.4(5)
O1 N1 Ru2 138.7(4)
Ru1 N1 Ru2 82.8(2)
O2 N2 Ru2 139.1(4)
O2 N2 Ru1 138.4(4)
Ru2 N2 Ru1 82.4(2)
O3 N3 Ru4 138.1(4)
O3 N3 Ru3 138.9(5)
Ru4 N3 Ru3 83.0(2)
O4 N4 Ru3 137.9(5)
O4 N4 Ru4 139.5(5)
Ru3 N4 Ru4 82.6(2)
C5 C1 C2 108.3(6)
C5 C1 C6 125.0(6)
C2 C1 C6 126.8(6)
C5 C1 Ru1 71.2(4)
C2 C1 Ru1 70.5(4)
C6 C1 Ru1 123.9(4)
C3 C2 C1 107.9(6)
C3 C2 C7 125.5(6)
C1 C2 C7 126.2(6)
C3 C2 Ru1 72.2(4)
C1 C2 Ru1 71.6(3)
C7 C2 Ru1 127.2(5)
C2 C3 C4 108.5(6)
C2 C3 C8 126.9(6)
C4 C3 C8 124.5(6)
C2 C3 Ru1 70.7(3)
C4 C3 Ru1 70.1(3)
C8 C3 Ru1 123.8(4)
C3 C4 C5 107.3(6)
C3 C4 C9 125.9(7)
C5 C4 C9 126.8(7)
C3 C4 Ru1 72.2(3)
C5 C4 Ru1 71.5(3)
C9 C4 Ru1 123.9(4)
C1 C5 C4 107.9(6)
C1 C5 C10 124.4(7)
C4 C5 C10 127.7(7)
C1 C5 Ru1 71.8(4)
C4 C5 Ru1 70.2(4)
C10 C5 Ru1 125.0(4)
C1 C6 H6A 109.5
C1 C6 H6B 109.5
H6A C6 H6B 109.5
C1 C6 H6C 109.5
H6A C6 H6C 109.5
H6B C6 H6C 109.5
C2 C7 H7A 109.5
C2 C7 H7B 109.5
H7A C7 H7B 109.5
C2 C7 H7C 109.5
H7A C7 H7C 109.5
H7B C7 H7C 109.5
C3 C8 H8A 109.5
C3 C8 H8B 109.5
H8A C8 H8B 109.5
C3 C8 H8C 109.5
H8A C8 H8C 109.5
H8B C8 H8C 109.5
C4 C9 H9A 109.5
C4 C9 H9B 109.5
H9A C9 H9B 109.5
C4 C9 H9C 109.5
H9A C9 H9C 109.5
H9B C9 H9C 109.5
C5 C10 H10A 109.5
C5 C10 H10B 109.5
H10A C10 H10B 109.5
C5 C10 H10C 109.5
H10A C10 H10C 109.5
H10B C10 H10C 109.5
C15 C11 C12 107.2(6)
C15 C11 C16 125.7(6)
C12 C11 C16 127.0(6)
C15 C11 Ru2 70.2(3)
C12 C11 Ru2 70.7(3)
C16 C11 Ru2 123.6(4)
C13 C12 C11 108.5(6)
C13 C12 C17 125.5(6)
C11 C12 C17 125.7(7)
C13 C12 Ru2 72.0(4)
C11 C12 Ru2 71.4(3)
C17 C12 Ru2 127.5(5)
C12 C13 C14 107.9(6)
C12 C13 C18 127.0(7)
C14 C13 C18 125.1(7)
C12 C13 Ru2 70.8(4)
C14 C13 Ru2 69.8(4)
C18 C13 Ru2 124.6(4)
C15 C14 C13 107.3(6)
C15 C14 C19 127.6(7)
C13 C14 C19 124.9(7)
C15 C14 Ru2 71.0(4)
C13 C14 Ru2 72.1(4)
C19 C14 Ru2 126.5(5)
C11 C15 C14 109.0(6)
C11 C15 C20 124.2(7)
C14 C15 C20 126.8(7)
C11 C15 Ru2 72.3(3)
C14 C15 Ru2 71.1(4)
C20 C15 Ru2 123.8(4)
C11 C16 H16A 109.5
C11 C16 H16B 109.5
H16A C16 H16B 109.5
C11 C16 H16C 109.5
H16A C16 H16C 109.5
H16B C16 H16C 109.5
C12 C17 H17A 109.5
C12 C17 H17B 109.5
H17A C17 H17B 109.5
C12 C17 H17C 109.5
H17A C17 H17C 109.5
H17B C17 H17C 109.5
C13 C18 H18A 109.5
C13 C18 H18B 109.5
H18A C18 H18B 109.5
C13 C18 H18C 109.5
H18A C18 H18C 109.5
H18B C18 H18C 109.5
C14 C19 H19A 109.5
C14 C19 H19B 109.5
H19A C19 H19B 109.5
C14 C19 H19C 109.5
H19A C19 H19C 109.5
H19B C19 H19C 109.5
C15 C20 H20A 109.5
C15 C20 H20B 109.5
H20A C20 H20B 109.5
C15 C20 H20C 109.5
H20A C20 H20C 109.5
H20B C20 H20C 109.5
C25 C21 C22 108.4(6)
C25 C21 C26 124.9(6)
C22 C21 C26 126.6(6)
C25 C21 Ru3 71.4(4)
C22 C21 Ru3 71.2(4)
C26 C21 Ru3 125.0(4)
C23 C22 C21 107.7(6)
C23 C22 C27 124.8(7)
C21 C22 C27 127.3(6)
C23 C22 Ru3 71.9(4)
C21 C22 Ru3 70.9(3)
C27 C22 Ru3 126.3(5)
C22 C23 C24 108.4(6)
C22 C23 C28 125.4(7)
C24 C23 C28 126.2(6)
C22 C23 Ru3 70.6(3)
C24 C23 Ru3 70.3(4)
C28 C23 Ru3 125.4(5)
C23 C24 C25 107.4(6)
C23 C24 C29 126.6(6)
C25 C24 C29 125.8(7)
C23 C24 Ru3 71.9(4)
C25 C24 Ru3 71.2(4)
C29 C24 Ru3 126.9(5)
C21 C25 C24 108.0(6)
C21 C25 C30 125.1(6)
C24 C25 C30 126.9(6)
C21 C25 Ru3 70.9(4)
C24 C25 Ru3 70.8(4)
C30 C25 Ru3 124.7(4)
C21 C26 H26A 109.5
C21 C26 H26B 109.5
H26A C26 H26B 109.5
C21 C26 H26C 109.5
H26A C26 H26C 109.5
H26B C26 H26C 109.5
C22 C27 H27A 109.5
C22 C27 H27B 109.5
H27A C27 H27B 109.5
C22 C27 H27C 109.5
H27A C27 H27C 109.5
H27B C27 H27C 109.5
C23 C28 H28A 109.5
C23 C28 H28B 109.5
H28A C28 H28B 109.5
C23 C28 H28C 109.5
H28A C28 H28C 109.5
H28B C28 H28C 109.5
C24 C29 H29A 109.5
C24 C29 H29B 109.5
H29A C29 H29B 109.5
C24 C29 H29C 109.5
H29A C29 H29C 109.5
H29B C29 H29C 109.5
C25 C30 H30A 109.5
C25 C30 H30B 109.5
H30A C30 H30B 109.5
C25 C30 H30C 109.5
H30A C30 H30C 109.5
H30B C30 H30C 109.5
C35 C31 C32 107.7(7)
C35 C31 C36 125.2(8)
C32 C31 C36 127.1(8)
C35 C31 Ru4 70.6(3)
C32 C31 Ru4 71.4(4)
C36 C31 Ru4 123.9(5)
C33 C32 C31 107.5(7)
C33 C32 C37 127.4(10)
C31 C32 C37 124.9(10)
C33 C32 Ru4 71.6(4)
C31 C32 Ru4 70.5(4)
C37 C32 Ru4 127.8(6)
C32 C33 C34 108.8(7)
C32 C33 C38 126.6(10)
C34 C33 C38 124.6(10)
C32 C33 Ru4 71.1(4)
C34 C33 Ru4 70.4(4)
C38 C33 Ru4 124.2(5)
C33 C34 C35 107.4(7)
C33 C34 C39 128.4(8)
C35 C34 C39 124.1(8)
C33 C34 Ru4 72.1(4)
C35 C34 Ru4 70.5(4)
C39 C34 Ru4 126.8(5)
C31 C35 C34 108.7(6)
C31 C35 C40 125.2(6)
C34 C35 C40 126.2(7)
C31 C35 Ru4 71.8(4)
C34 C35 Ru4 71.4(4)
C40 C35 Ru4 123.4(4)
C31 C36 H36A 109.5
C31 C36 H36B 109.5
H36A C36 H36B 109.5
C31 C36 H36C 109.5
H36A C36 H36C 109.5
H36B C36 H36C 109.5
C32 C37 H37A 109.5
C32 C37 H37B 109.5
H37A C37 H37B 109.5
C32 C37 H37C 109.5
H37A C37 H37C 109.5
H37B C37 H37C 109.5
C33 C38 H38A 109.5
C33 C38 H38B 109.5
H38A C38 H38B 109.5
C33 C38 H38C 109.5
H38A C38 H38C 109.5
H38B C38 H38C 109.5
C34 C39 H39A 109.5
C34 C39 H39B 109.5
H39A C39 H39B 109.5
C34 C39 H39C 109.5
H39A C39 H39C 109.5
H39B C39 H39C 109.5
C35 C40 H40A 109.5
C35 C40 H40B 109.5
H40A C40 H40B 109.5
C35 C40 H40C 109.5
H40A C40 H40C 109.5
H40B C40 H40C 109.5

loop_
_geom_bond_atom_site_label_1
_geom_bond_atom_site_label_2
_geom_bond_distance
Ru1 N1 1.915(5)
Ru1 N2 1.937(5)
Ru1 C4 2.199(6)
Ru1 C2 2.208(6)
Ru1 C5 2.215(6)
Ru1 C1 2.223(6)
Ru1 C3 2.227(6)
Ru1 Ru2 2.5418(7)
Ru2 N2 1.921(5)
Ru2 N1 1.929(6)
Ru2 C15 2.197(6)
Ru2 C14 2.199(6)
Ru2 C12 2.214(6)
Ru2 C11 2.224(6)
Ru2 C13 2.229(7)
Ru3 N3 1.917(5)
Ru3 N4 1.918(6)
Ru3 C21 2.208(6)
Ru3 C24 2.208(6)
Ru3 C22 2.212(6)
Ru3 C25 2.214(6)
Ru3 C23 2.230(6)
Ru3 Ru4 2.5347(7)
Ru4 N3 1.908(6)
Ru4 N4 1.923(6)
Ru4 C35 2.194(6)
Ru4 C34 2.206(7)
Ru4 C31 2.210(6)
Ru4 C32 2.222(7)
Ru4 C33 2.227(8)
N1 O1 1.235(7)
N2 O2 1.222(7)
N3 O3 1.219(7)
N4 O4 1.224(8)
C1 C5 1.409(10)
C1 C2 1.440(9)
C1 C6 1.495(10)
C2 C3 1.412(9)
C2 C7 1.486(9)
C3 C4 1.428(10)
C3 C8 1.506(9)
C4 C5 1.447(10)
C4 C9 1.495(9)
C5 C10 1.508(9)
C6 H6A 0.9800
C6 H6B 0.9800
C6 H6C 0.9800
C7 H7A 0.9800
C7 H7B 0.9800
C7 H7C 0.9800
C8 H8A 0.9800
C8 H8B 0.9800
C8 H8C 0.9800
C9 H9A 0.9800
C9 H9B 0.9800
C9 H9C 0.9800
C10 H10A 0.9800
C10 H10B 0.9800
C10 H10C 0.9800
C11 C15 1.422(9)
C11 C12 1.439(9)
C11 C16 1.480(9)
C12 C13 1.416(10)
C12 C17 1.490(9)
C13 C14 1.443(10)
C13 C18 1.502(10)
C14 C15 1.425(10)
C14 C19 1.483(10)
C15 C20 1.495(9)
C16 H16A 0.9800
C16 H16B 0.9800
C16 H16C 0.9800
C17 H17A 0.9800
C17 H17B 0.9800
C17 H17C 0.9800
C18 H18A 0.9800
C18 H18B 0.9800
C18 H18C 0.9800
C19 H19A 0.9800
C19 H19B 0.9800
C19 H19C 0.9800
C20 H20A 0.9800
C20 H20B 0.9800
C20 H20C 0.9800
C21 C25 1.429(9)
C21 C22 1.437(10)
C21 C26 1.494(9)
C22 C23 1.430(10)
C22 C27 1.500(9)
C23 C24 1.441(10)
C23 C28 1.488(10)
C24 C25 1.442(9)
C24 C29 1.515(9)
C25 C30 1.493(9)
C26 H26A 0.9800
C26 H26B 0.9800
C26 H26C 0.9800
C27 H27A 0.9800
C27 H27B 0.9800
C27 H27C 0.9800
C28 H28A 0.9800
C28 H28B 0.9800
C28 H28C 0.9800
C29 H29A 0.9800
C29 H29B 0.9800
C29 H29C 0.9800
C30 H30A 0.9800
C30 H30B 0.9800
C30 H30C 0.9800
C31 C35 1.419(9)
C31 C32 1.447(12)
C31 C36 1.498(11)
C32 C33 1.423(14)
C32 C37 1.500(13)
C33 C34 1.425(12)
C33 C38 1.498(12)
C34 C35 1.435(9)
C34 C39 1.506(11)
C35 C40 1.505(9)
C36 H36A 0.9800
C36 H36B 0.9800
C36 H36C 0.9800
C37 H37A 0.9800
C37 H37B 0.9800
C37 H37C 0.9800
C38 H38A 0.9800
C38 H38B 0.9800
C38 H38C 0.9800
C39 H39A 0.9800
C39 H39B 0.9800
C39 H39C 0.9800
C40 H40A 0.9800
C40 H40B 0.9800
C40 H40C 0.9800

loop_
_geom_torsion_atom_site_label_1
_geom_torsion_atom_site_label_2
_geom_torsion_atom_site_label_3
_geom_torsion_atom_site_label_4
_geom_torsion
N1 Ru1 Ru2 N2 177.2(3)
C4 Ru1 Ru2 N2 61.1(4)
C2 Ru1 Ru2 N2 -82.7(4)
C5 Ru1 Ru2 N2 132.4(4)
C1 Ru1 Ru2 N2 -157.1(4)
C3 Ru1 Ru2 N2 -10.2(4)
N2 Ru1 Ru2 N1 -177.2(3)
C4 Ru1 Ru2 N1 -116.1(4)
C2 Ru1 Ru2 N1 100.1(4)
C5 Ru1 Ru2 N1 -44.8(4)
C1 Ru1 Ru2 N1 25.8(4)
C3 Ru1 Ru2 N1 172.6(4)
N1 Ru1 Ru2 C15 44.9(4)
N2 Ru1 Ru2 C15 -132.3(4)
C4 Ru1 Ru2 C15 -71.2(5)
C2 Ru1 Ru2 C15 145.0(5)
C5 Ru1 Ru2 C15 0.1(5)
C1 Ru1 Ru2 C15 70.6(5)
C3 Ru1 Ru2 C15 -142.5(5)
N1 Ru1 Ru2 C14 115.7(4)
N2 Ru1 Ru2 C14 -61.5(4)
C4 Ru1 Ru2 C14 -0.5(5)
C2 Ru1 Ru2 C14 -144.3(5)
C5 Ru1 Ru2 C14 70.9(5)
C1 Ru1 Ru2 C14 141.4(5)
C3 Ru1 Ru2 C14 -71.8(5)
N1 Ru1 Ru2 C12 -97.2(4)
N2 Ru1 Ru2 C12 85.6(4)
C4 Ru1 Ru2 C12 146.7(5)
C2 Ru1 Ru2 C12 2.9(5)
C5 Ru1 Ru2 C12 -142.0(5)
C1 Ru1 Ru2 C12 -71.5(5)
C3 Ru1 Ru2 C12 75.4(5)
N1 Ru1 Ru2 C11 -24.8(4)
N2 Ru1 Ru2 C11 158.0(4)
C4 Ru1 Ru2 C11 -140.9(5)
C2 Ru1 Ru2 C11 75.3(4)
C5 Ru1 Ru2 C11 -69.6(5)
C1 Ru1 Ru2 C11 0.9(4)
C3 Ru1 Ru2 C11 147.8(5)
N1 Ru1 Ru2 C13 -170.5(4)
N2 Ru1 Ru2 C13 12.3(4)
C4 Ru1 Ru2 C13 73.4(5)
C2 Ru1 Ru2 C13 -70.4(5)
C5 Ru1 Ru2 C13 144.7(5)
C1 Ru1 Ru2 C13 -144.8(5)
C3 Ru1 Ru2 C13 2.1(5)
N4 Ru3 Ru4 N3 177.4(3)
C21 Ru3 Ru4 N3 43.1(4)
C24 Ru3 Ru4 N3 -97.6(4)
C22 Ru3 Ru4 N3 116.7(4)
C25 Ru3 Ru4 N3 -27.6(4)
C23 Ru3 Ru4 N3 -169.5(4)
N3 Ru3 Ru4 N4 -177.4(3)
C21 Ru3 Ru4 N4 -134.3(4)
C24 Ru3 Ru4 N4 85.0(4)
C22 Ru3 Ru4 N4 -60.6(4)
C25 Ru3 Ru4 N4 155.1(4)
C23 Ru3 Ru4 N4 13.2(4)
N3 Ru3 Ru4 C35 34.7(4)
N4 Ru3 Ru4 C35 -147.9(4)
C21 Ru3 Ru4 C35 77.8(4)
C24 Ru3 Ru4 C35 -62.9(4)
C22 Ru3 Ru4 C35 151.4(5)
C25 Ru3 Ru4 C35 7.1(4)
C23 Ru3 Ru4 C35 -134.8(5)
N3 Ru3 Ru4 C34 103.4(4)
N4 Ru3 Ru4 C34 -79.3(4)
C21 Ru3 Ru4 C34 146.4(5)
C24 Ru3 Ru4 C34 5.8(5)
C22 Ru3 Ru4 C34 -139.9(5)
C25 Ru3 Ru4 C34 75.8(5)
C23 Ru3 Ru4 C34 -66.1(5)
N3 Ru3 Ru4 C31 -32.5(4)
N4 Ru3 Ru4 C31 144.8(4)
C21 Ru3 Ru4 C31 10.5(5)
C24 Ru3 Ru4 C31 -130.1(5)
C22 Ru3 Ru4 C31 84.2(5)
C25 Ru3 Ru4 C31 -60.1(5)
C23 Ru3 Ru4 C31 158.0(5)
N3 Ru3 Ru4 C32 -105.9(6)
N4 Ru3 Ru4 C32 71.4(6)
C21 Ru3 Ru4 C32 -62.9(6)
C24 Ru3 Ru4 C32 156.5(6)
C22 Ru3 Ru4 C32 10.8(6)
C25 Ru3 Ru4 C32 -133.5(6)
C23 Ru3 Ru4 C32 84.6(6)
N3 Ru3 Ru4 C33 176.9(6)
N4 Ru3 Ru4 C33 -5.7(6)
C21 Ru3 Ru4 C33 -140.0(6)
C24 Ru3 Ru4 C33 79.3(6)
C22 Ru3 Ru4 C33 -66.4(6)
C25 Ru3 Ru4 C33 149.4(6)
C23 Ru3 Ru4 C33 7.4(6)
N2 Ru1 N1 O1 -173.6(7)
C4 Ru1 N1 O1 -43.7(9)
C2 Ru1 N1 O1 46.8(8)
C5 Ru1 N1 O1 -19.8(8)
C1 Ru1 N1 O1 18.1(8)
C3 Ru1 N1 O1 18.3(14)
Ru2 Ru1 N1 O1 -175.8(9)
N2 Ru1 N1 Ru2 2.1(2)
C4 Ru1 N1 Ru2 132.1(3)
C2 Ru1 N1 Ru2 -137.4(3)
C5 Ru1 N1 Ru2 156.0(2)
C1 Ru1 N1 Ru2 -166.2(2)
C3 Ru1 N1 Ru2 -166.0(8)
N2 Ru2 N1 O1 173.6(8)
C15 Ru2 N1 O1 20.1(8)
C14 Ru2 N1 O1 42.9(9)
C12 Ru2 N1 O1 -46.6(8)
C11 Ru2 N1 O1 -18.1(8)
C13 Ru2 N1 O1 -21.2(14)
Ru1 Ru2 N1 O1 175.7(9)
N2 Ru2 N1 Ru1 -2.1(2)
C15 Ru2 N1 Ru1 -155.7(2)
C14 Ru2 N1 Ru1 -132.8(3)
C12 Ru2 N1 Ru1 137.6(2)
C11 Ru2 N1 Ru1 166.2(2)
C13 Ru2 N1 Ru1 163.1(8)
N1 Ru2 N2 O2 -175.0(7)
C15 Ru2 N2 O2 -45.3(10)
C14 Ru2 N2 O2 -28.4(8)
C12 Ru2 N2 O2 41.9(8)
C11 Ru2 N2 O2 39.1(11)
C13 Ru2 N2 O2 9.5(8)
Ru1 Ru2 N2 O2 -177.1(8)
N1 Ru2 N2 Ru1 2.1(2)
C15 Ru2 N2 Ru1 131.8(4)
C14 Ru2 N2 Ru1 148.7(2)
C12 Ru2 N2 Ru1 -141.0(2)
C11 Ru2 N2 Ru1 -143.8(6)
C13 Ru2 N2 Ru1 -173.4(2)
N1 Ru1 N2 O2 175.0(7)
C4 Ru1 N2 O2 28.9(8)
C2 Ru1 N2 O2 -41.0(8)
C5 Ru1 N2 O2 45.2(9)
C1 Ru1 N2 O2 -37.8(11)
C3 Ru1 N2 O2 -8.5(7)
Ru2 Ru1 N2 O2 177.1(8)
N1 Ru1 N2 Ru2 -2.1(2)
C4 Ru1 N2 Ru2 -148.2(2)
C2 Ru1 N2 Ru2 141.9(2)
C5 Ru1 N2 Ru2 -132.0(4)
C1 Ru1 N2 Ru2 145.0(6)
C3 Ru1 N2 Ru2 174.4(2)
N4 Ru4 N3 O3 -176.6(7)
C35 Ru4 N3 O3 21.4(8)
C34 Ru4 N3 O3 47.1(8)
C31 Ru4 N3 O3 -16.8(8)
C32 Ru4 N3 O3 -40.9(9)
C33 Ru4 N3 O3 6.4(14)
Ru3 Ru4 N3 O3 -178.6(8)
N4 Ru4 N3 Ru3 2.0(2)
C35 Ru4 N3 Ru3 -160.0(2)
C34 Ru4 N3 Ru3 -134.3(3)
C31 Ru4 N3 Ru3 161.8(2)
C32 Ru4 N3 Ru3 137.7(3)
C33 Ru4 N3 Ru3 -175.0(9)
N4 Ru3 N3 O3 176.6(8)
C21 Ru3 N3 O3 21.4(8)
C24 Ru3 N3 O3 -46.3(8)
C22 Ru3 N3 O3 43.9(9)
C25 Ru3 N3 O3 -16.9(8)
C23 Ru3 N3 O3 -20.8(14)
Ru4 Ru3 N3 O3 178.6(9)
N4 Ru3 N3 Ru4 -2.0(2)
C21 Ru3 N3 Ru4 -157.2(2)
C24 Ru3 N3 Ru4 135.1(3)
C22 Ru3 N3 Ru4 -134.6(3)
C25 Ru3 N3 Ru4 164.5(2)
C23 Ru3 N3 Ru4 160.6(7)
N3 Ru3 N4 O4 -177.9(8)
C21 Ru3 N4 O4 -46.2(10)
C24 Ru3 N4 O4 41.0(9)
C22 Ru3 N4 O4 -29.9(8)
C25 Ru3 N4 O4 40.7(12)
C23 Ru3 N4 O4 7.2(8)
Ru4 Ru3 N4 O4 -179.9(9)
N3 Ru3 N4 Ru4 2.0(2)
C21 Ru3 N4 Ru4 133.7(4)
C24 Ru3 N4 Ru4 -139.1(2)
C22 Ru3 N4 Ru4 150.0(2)
C25 Ru3 N4 Ru4 -139.4(5)
C23 Ru3 N4 Ru4 -172.9(2)
N3 Ru4 N4 O4 177.9(8)
C35 Ru4 N4 O4 -49.2(11)
C34 Ru4 N4 O4 -38.8(9)
C31 Ru4 N4 O4 46.7(11)
C32 Ru4 N4 O4 33.1(9)
C33 Ru4 N4 O4 -3.0(9)
Ru3 Ru4 N4 O4 179.9(9)
N3 Ru4 N4 Ru3 -2.0(2)
C35 Ru4 N4 Ru3 130.9(5)
C34 Ru4 N4 Ru3 141.3(3)
C31 Ru4 N4 Ru3 -133.2(5)
C32 Ru4 N4 Ru3 -146.8(3)
C33 Ru4 N4 Ru3 177.0(3)
N1 Ru1 C1 C5 -99.4(4)
N2 Ru1 C1 C5 113.8(7)
C4 Ru1 C1 C5 38.0(4)
C2 Ru1 C1 C5 118.2(6)
C3 Ru1 C1 C5 80.6(4)
Ru2 Ru1 C1 C5 -118.9(4)
N1 Ru1 C1 C2 142.4(4)
N2 Ru1 C1 C2 -4.4(8)
C4 Ru1 C1 C2 -80.1(4)
C5 Ru1 C1 C2 -118.2(6)
C3 Ru1 C1 C2 -37.5(4)
Ru2 Ru1 C1 C2 122.9(4)
N1 Ru1 C1 C6 20.6(6)
N2 Ru1 C1 C6 -126.2(7)
C4 Ru1 C1 C6 158.1(6)
C2 Ru1 C1 C6 -121.8(7)
C5 Ru1 C1 C6 120.0(7)
C3 Ru1 C1 C6 -159.3(6)
Ru2 Ru1 C1 C6 1.1(8)
C5 C1 C2 C3 1.9(7)
C6 C1 C2 C3 -178.3(6)
Ru1 C1 C2 C3 63.5(4)
C5 C1 C2 C7 175.4(6)
C6 C1 C2 C7 -4.8(10)
Ru1 C1 C2 C7 -123.0(6)
C5 C1 C2 Ru1 -61.5(4)
C6 C1 C2 Ru1 118.3(6)
N1 Ru1 C2 C3 -166.8(4)
N2 Ru1 C2 C3 61.6(5)
C4 Ru1 C2 C3 -36.8(4)
C5 Ru1 C2 C3 -80.0(4)
C1 Ru1 C2 C3 -116.6(6)
Ru2 Ru1 C2 C3 121.2(4)
N1 Ru1 C2 C1 -50.2(5)
N2 Ru1 C2 C1 178.1(4)
C4 Ru1 C2 C1 79.8(4)
C5 Ru1 C2 C1 36.6(4)
C3 Ru1 C2 C1 116.6(6)
Ru2 Ru1 C2 C1 -122.2(4)
N1 Ru1 C2 C7 71.8(7)
N2 Ru1 C2 C7 -59.9(7)
C4 Ru1 C2 C7 -158.3(7)
C5 Ru1 C2 C7 158.6(7)
C1 Ru1 C2 C7 122.0(8)
C3 Ru1 C2 C7 -121.5(8)
Ru2 Ru1 C2 C7 -0.2(8)
C1 C2 C3 C4 -2.9(7)
C7 C2 C3 C4 -176.5(6)
Ru1 C2 C3 C4 60.2(4)
C1 C2 C3 C8 178.6(6)
C7 C2 C3 C8 5.0(10)
Ru1 C2 C3 C8 -118.3(6)
C1 C2 C3 Ru1 -63.1(4)
C7 C2 C3 Ru1 123.3(7)
N1 Ru1 C3 C2 38.1(10)
N2 Ru1 C3 C2 -129.9(4)
C4 Ru1 C3 C2 119.0(6)
C5 Ru1 C3 C2 80.2(4)
C1 Ru1 C3 C2 38.3(4)
Ru2 Ru1 C3 C2 -122.2(4)
N1 Ru1 C3 C4 -80.9(10)
N2 Ru1 C3 C4 111.1(4)
C2 Ru1 C3 C4 -119.0(6)
C5 Ru1 C3 C4 -38.8(4)
C1 Ru1 C3 C4 -80.7(4)
Ru2 Ru1 C3 C4 118.8(4)
N1 Ru1 C3 C8 160.2(8)
N2 Ru1 C3 C8 -7.8(6)
C4 Ru1 C3 C8 -118.9(8)
C2 Ru1 C3 C8 122.1(8)
C5 Ru1 C3 C8 -157.7(7)
C1 Ru1 C3 C8 160.4(7)
Ru2 Ru1 C3 C8 -0.1(8)
C2 C3 C4 C5 2.8(7)
C8 C3 C4 C5 -178.7(6)
Ru1 C3 C4 C5 63.3(4)
C2 C3 C4 C9 -180.0(6)
C8 C3 C4 C9 -1.4(10)
Ru1 C3 C4 C9 -119.4(6)
C2 C3 C4 Ru1 -60.5(4)
C8 C3 C4 Ru1 118.0(6)
N1 Ru1 C4 C3 155.3(4)
N2 Ru1 C4 C3 -78.7(4)
C2 Ru1 C4 C3 36.3(4)
C5 Ru1 C4 C3 115.9(5)
C1 Ru1 C4 C3 79.1(4)
Ru2 Ru1 C4 C3 -122.9(4)
N1 Ru1 C4 C5 39.5(5)
N2 Ru1 C4 C5 165.4(4)
C2 Ru1 C4 C5 -79.6(4)
C1 Ru1 C4 C5 -36.8(4)
C3 Ru1 C4 C5 -115.9(5)
Ru2 Ru1 C4 C5 121.2(4)
N1 Ru1 C4 C9 -82.9(7)
N2 Ru1 C4 C9 43.1(7)
C2 Ru1 C4 C9 158.1(7)
C5 Ru1 C4 C9 -122.4(8)
C1 Ru1 C4 C9 -159.2(7)
C3 Ru1 C4 C9 121.8(8)
Ru2 Ru1 C4 C9 -1.2(9)
C2 C1 C5 C4 -0.2(7)
C6 C1 C5 C4 180.0(6)
Ru1 C1 C5 C4 -61.3(4)
C2 C1 C5 C10 -178.6(6)
C6 C1 C5 C10 1.6(10)
Ru1 C1 C5 C10 120.4(6)
C2 C1 C5 Ru1 61.1(4)
C6 C1 C5 Ru1 -118.7(6)
C3 C4 C5 C1 -1.6(7)
C9 C4 C5 C1 -178.8(6)
Ru1 C4 C5 C1 62.2(4)
C3 C4 C5 C10 176.7(6)
C9 C4 C5 C10 -0.5(10)
Ru1 C4 C5 C10 -119.5(7)
C3 C4 C5 Ru1 -63.8(4)
C9 C4 C5 Ru1 119.0(6)
N1 Ru1 C5 C1 89.1(4)
N2 Ru1 C5 C1 -142.7(4)
C4 Ru1 C5 C1 -117.6(5)
C2 Ru1 C5 C1 -37.5(4)
C3 Ru1 C5 C1 -79.4(4)
Ru2 Ru1 C5 C1 122.2(4)
N1 Ru1 C5 C4 -153.4(4)
N2 Ru1 C5 C4 -25.2(6)
C2 Ru1 C5 C4 80.1(4)
C1 Ru1 C5 C4 117.6(5)
C3 Ru1 C5 C4 38.2(4)
Ru2 Ru1 C5 C4 -120.2(4)
N1 Ru1 C5 C10 -30.6(7)
N2 Ru1 C5 C10 97.6(7)
C4 Ru1 C5 C10 122.8(8)
C2 Ru1 C5 C10 -157.2(7)
C1 Ru1 C5 C10 -119.7(8)
C3 Ru1 C5 C10 160.9(8)
Ru2 Ru1 C5 C10 2.6(9)
N2 Ru2 C11 C15 -113.6(7)
N1 Ru2 C11 C15 100.8(4)
C14 Ru2 C11 C15 -37.3(4)
C12 Ru2 C11 C15 -117.3(6)
C13 Ru2 C11 C15 -80.2(4)
Ru1 Ru2 C11 C15 119.4(4)
N2 Ru2 C11 C12 3.8(8)
N1 Ru2 C11 C12 -141.8(4)
C15 Ru2 C11 C12 117.3(6)
C14 Ru2 C11 C12 80.0(4)
C13 Ru2 C11 C12 37.1(4)
Ru1 Ru2 C11 C12 -123.3(4)
N2 Ru2 C11 C16 126.0(7)
N1 Ru2 C11 C16 -19.6(6)
C15 Ru2 C11 C16 -120.4(7)
C14 Ru2 C11 C16 -157.8(6)
C12 Ru2 C11 C16 122.2(7)
C13 Ru2 C11 C16 159.3(6)
Ru1 Ru2 C11 C16 -1.0(7)
C15 C11 C12 C13 -1.8(7)
C16 C11 C12 C13 179.1(6)
Ru2 C11 C12 C13 -62.9(4)
C15 C11 C12 C17 -175.7(6)
C16 C11 C12 C17 5.2(10)
Ru2 C11 C12 C17 123.3(6)
C15 C11 C12 Ru2 61.1(4)
C16 C11 C12 Ru2 -118.0(6)
N2 Ru2 C12 C13 -61.0(4)
N1 Ru2 C12 C13 167.7(4)
C15 Ru2 C12 C13 80.1(4)
C14 Ru2 C12 C13 37.4(4)
C11 Ru2 C12 C13 117.5(6)
Ru1 Ru2 C12 C13 -122.9(4)
N2 Ru2 C12 C11 -178.4(4)
N1 Ru2 C12 C11 50.2(5)
C15 Ru2 C12 C11 -37.4(4)
C14 Ru2 C12 C11 -80.1(4)
C13 Ru2 C12 C11 -117.5(6)
Ru1 Ru2 C12 C11 119.6(4)
N2 Ru2 C12 C17 60.4(7)
N1 Ru2 C12 C17 -71.0(7)
C15 Ru2 C12 C17 -158.6(7)
C14 Ru2 C12 C17 158.8(7)
C11 Ru2 C12 C17 -121.2(8)
C13 Ru2 C12 C17 121.4(8)
Ru1 Ru2 C12 C17 -1.6(9)
C11 C12 C13 C14 2.2(7)
C17 C12 C13 C14 176.1(6)
Ru2 C12 C13 C14 -60.3(4)
C11 C12 C13 C18 -178.1(6)
C17 C12 C13 C18 -4.2(11)
Ru2 C12 C13 C18 119.4(7)
C11 C12 C13 Ru2 62.5(4)
C17 C12 C13 Ru2 -123.6(6)
N2 Ru2 C13 C12 130.8(4)
N1 Ru2 C13 C12 -34.3(10)
C15 Ru2 C13 C12 -80.1(4)
C14 Ru2 C13 C12 -118.3(5)
C11 Ru2 C13 C12 -37.8(4)
Ru1 Ru2 C13 C12 121.4(4)
N2 Ru2 C13 C14 -110.8(4)
N1 Ru2 C13 C14 84.0(10)
C15 Ru2 C13 C14 38.2(4)
C12 Ru2 C13 C14 118.3(5)
C11 Ru2 C13 C14 80.6(4)
Ru1 Ru2 C13 C14 -120.2(4)
N2 Ru2 C13 C18 8.5(7)
N1 Ru2 C13 C18 -156.6(7)
C15 Ru2 C13 C18 157.6(8)
C14 Ru2 C13 C18 119.4(8)
C12 Ru2 C13 C18 -122.3(8)
C11 Ru2 C13 C18 -160.1(8)
Ru1 Ru2 C13 C18 -0.8(9)
C12 C13 C14 C15 -1.8(7)
C18 C13 C14 C15 178.5(6)
Ru2 C13 C14 C15 -62.7(4)
C12 C13 C14 C19 -176.7(6)
C18 C13 C14 C19 3.6(10)
Ru2 C13 C14 C19 122.4(6)
C12 C13 C14 Ru2 60.9(4)
C18 C13 C14 Ru2 -118.8(6)
N2 Ru2 C14 C15 -164.5(4)
N1 Ru2 C14 C15 -37.8(5)
C12 Ru2 C14 C15 79.6(4)
C11 Ru2 C14 C15 37.0(4)
C13 Ru2 C14 C15 116.2(6)
Ru1 Ru2 C14 C15 -119.5(4)
N2 Ru2 C14 C13 79.3(4)
N1 Ru2 C14 C13 -154.0(4)
C15 Ru2 C14 C13 -116.2(6)
C12 Ru2 C14 C13 -36.6(4)
C11 Ru2 C14 C13 -79.2(4)
Ru1 Ru2 C14 C13 124.3(4)
N2 Ru2 C14 C19 -41.4(7)
N1 Ru2 C14 C19 85.4(7)
C15 Ru2 C14 C19 123.2(8)
C12 Ru2 C14 C19 -157.2(7)
C11 Ru2 C14 C19 160.2(7)
C13 Ru2 C14 C19 -120.6(8)
Ru1 Ru2 C14 C19 3.7(9)
C12 C11 C15 C14 0.7(7)
C16 C11 C15 C14 179.8(6)
Ru2 C11 C15 C14 62.0(4)
C12 C11 C15 C20 179.3(6)
C16 C11 C15 C20 -1.6(10)
Ru2 C11 C15 C20 -119.3(6)
C12 C11 C15 Ru2 -61.4(4)
C16 C11 C15 Ru2 117.7(6)
C13 C14 C15 C11 0.7(7)
C19 C14 C15 C11 175.4(6)
Ru2 C14 C15 C11 -62.8(4)
C13 C14 C15 C20 -177.9(6)
C19 C14 C15 C20 -3.2(11)
Ru2 C14 C15 C20 118.7(6)
C13 C14 C15 Ru2 63.5(4)
C19 C14 C15 Ru2 -121.9(7)
N2 Ru2 C15 C11 144.6(4)
N1 Ru2 C15 C11 -87.5(4)
C14 Ru2 C15 C11 118.0(6)
C12 Ru2 C15 C11 37.7(4)
C13 Ru2 C15 C11 79.7(4)
Ru1 Ru2 C15 C11 -120.5(4)
N2 Ru2 C15 C14 26.5(6)
N1 Ru2 C15 C14 154.5(4)
C12 Ru2 C15 C14 -80.3(4)
C11 Ru2 C15 C14 -118.0(6)
C13 Ru2 C15 C14 -38.4(4)
Ru1 Ru2 C15 C14 121.5(4)
N2 Ru2 C15 C20 -95.7(7)
N1 Ru2 C15 C20 32.3(7)
C14 Ru2 C15 C20 -122.2(8)
C12 Ru2 C15 C20 157.5(7)
C11 Ru2 C15 C20 119.8(8)
C13 Ru2 C15 C20 -160.6(7)
Ru1 Ru2 C15 C20 -0.7(9)
N3 Ru3 C21 C25 -86.9(4)
N4 Ru3 C21 C25 143.1(4)
C24 Ru3 C21 C25 37.5(4)
C22 Ru3 C21 C25 117.8(5)
C23 Ru3 C21 C25 80.2(4)
Ru4 Ru3 C21 C25 -118.8(3)
N3 Ru3 C21 C22 155.2(4)
N4 Ru3 C21 C22 25.3(6)
C24 Ru3 C21 C22 -80.3(4)
C25 Ru3 C21 C22 -117.8(5)
C23 Ru3 C21 C22 -37.7(4)
Ru4 Ru3 C21 C22 123.4(4)
N3 Ru3 C21 C26 33.2(6)
N4 Ru3 C21 C26 -96.8(7)
C24 Ru3 C21 C26 157.6(7)
C22 Ru3 C21 C26 -122.1(7)
C25 Ru3 C21 C26 120.1(7)
C23 Ru3 C21 C26 -159.7(7)
Ru4 Ru3 C21 C26 1.3(8)
C25 C21 C22 C23 0.9(7)
C26 C21 C22 C23 -177.0(6)
Ru3 C21 C22 C23 62.9(4)
C25 C21 C22 C27 176.4(6)
C26 C21 C22 C27 -1.5(10)
Ru3 C21 C22 C27 -121.6(7)
C25 C21 C22 Ru3 -62.0(4)
C26 C21 C22 Ru3 120.1(6)
N3 Ru3 C22 C23 -154.0(4)
N4 Ru3 C22 C23 77.5(4)
C21 Ru3 C22 C23 -116.9(6)
C24 Ru3 C22 C23 -36.9(4)
C25 Ru3 C22 C23 -79.6(4)
Ru4 Ru3 C22 C23 122.2(4)
N3 Ru3 C22 C21 -37.1(5)
N4 Ru3 C22 C21 -165.6(4)
C24 Ru3 C22 C21 80.0(4)
C25 Ru3 C22 C21 37.2(4)
C23 Ru3 C22 C21 116.9(6)
Ru4 Ru3 C22 C21 -121.0(4)
N3 Ru3 C22 C27 85.7(7)
N4 Ru3 C22 C27 -42.8(7)
C21 Ru3 C22 C27 122.8(8)
C24 Ru3 C22 C27 -157.3(7)
C25 Ru3 C22 C27 160.0(7)
C23 Ru3 C22 C27 -120.4(8)
Ru4 Ru3 C22 C27 1.8(9)
C21 C22 C23 C24 -1.9(7)
C27 C22 C23 C24 -177.6(6)
Ru3 C22 C23 C24 60.3(4)
C21 C22 C23 C28 177.6(6)
C27 C22 C23 C28 1.9(10)
Ru3 C22 C23 C28 -120.2(6)
C21 C22 C23 Ru3 -62.2(4)
C27 C22 C23 Ru3 122.1(6)
N3 Ru3 C23 C22 84.9(9)
N4 Ru3 C23 C22 -112.6(4)
C21 Ru3 C23 C22 38.1(4)
C24 Ru3 C23 C22 118.9(6)
C25 Ru3 C23 C22 80.6(4)
Ru4 Ru3 C23 C22 -122.6(4)
N3 Ru3 C23 C24 -34.0(10)
N4 Ru3 C23 C24 128.5(4)
C21 Ru3 C23 C24 -80.8(4)
C22 Ru3 C23 C24 -118.9(6)
C25 Ru3 C23 C24 -38.3(4)
Ru4 Ru3 C23 C24 118.6(4)
N3 Ru3 C23 C28 -155.0(8)
N4 Ru3 C23 C28 7.6(7)
C21 Ru3 C23 C28 158.2(7)
C24 Ru3 C23 C28 -121.0(8)
C22 Ru3 C23 C28 120.1(8)
C25 Ru3 C23 C28 -159.3(7)
Ru4 Ru3 C23 C28 -2.4(9)
C22 C23 C24 C25 2.2(7)
C28 C23 C24 C25 -177.3(6)
Ru3 C23 C24 C25 62.7(4)
C22 C23 C24 C29 176.5(6)
C28 C23 C24 C29 -3.0(11)
Ru3 C23 C24 C29 -123.0(7)
C22 C23 C24 Ru3 -60.5(4)
C28 C23 C24 Ru3 120.0(6)
N3 Ru3 C24 C23 168.0(4)
N4 Ru3 C24 C23 -63.4(5)
C21 Ru3 C24 C23 79.2(4)
C22 Ru3 C24 C23 36.6(4)
C25 Ru3 C24 C23 116.4(6)
Ru4 Ru3 C24 C23 -123.7(4)
N3 Ru3 C24 C25 51.7(5)
N4 Ru3 C24 C25 -179.8(4)
C21 Ru3 C24 C25 -37.2(4)
C22 Ru3 C24 C25 -79.8(4)
C23 Ru3 C24 C25 -116.4(6)
Ru4 Ru3 C24 C25 119.9(4)
N3 Ru3 C24 C29 -69.4(7)
N4 Ru3 C24 C29 59.1(7)
C21 Ru3 C24 C29 -158.3(7)
C22 Ru3 C24 C29 159.1(7)
C25 Ru3 C24 C29 -121.1(8)
C23 Ru3 C24 C29 122.6(8)
Ru4 Ru3 C24 C29 -1.2(8)
C22 C21 C25 C24 0.5(7)
C26 C21 C25 C24 178.4(6)
Ru3 C21 C25 C24 -61.4(4)
C22 C21 C25 C30 -178.6(6)
C26 C21 C25 C30 -0.7(10)
Ru3 C21 C25 C30 119.5(6)
C22 C21 C25 Ru3 61.9(4)
C26 C21 C25 Ru3 -120.2(6)
C23 C24 C25 C21 -1.7(7)
C29 C24 C25 C21 -176.1(6)
Ru3 C24 C25 C21 61.5(4)
C23 C24 C25 C30 177.4(6)
C29 C24 C25 C30 3.0(10)
Ru3 C24 C25 C30 -119.5(6)
C23 C24 C25 Ru3 -63.2(4)
C29 C24 C25 Ru3 122.5(7)
N3 Ru3 C25 C21 101.5(4)
N4 Ru3 C25 C21 -117.4(7)
C24 Ru3 C25 C21 -117.9(5)
C22 Ru3 C25 C21 -37.5(4)
C23 Ru3 C25 C21 -79.8(4)
Ru4 Ru3 C25 C21 122.1(3)
N3 Ru3 C25 C24 -140.6(4)
N4 Ru3 C25 C24 0.5(8)
C21 Ru3 C25 C24 117.9(5)
C22 Ru3 C25 C24 80.4(4)
C23 Ru3 C25 C24 38.1(4)
Ru4 Ru3 C25 C24 -120.1(4)
N3 Ru3 C25 C30 -18.5(6)
N4 Ru3 C25 C30 122.6(7)
C21 Ru3 C25 C30 -120.0(7)
C24 Ru3 C25 C30 122.1(7)
C22 Ru3 C25 C30 -157.5(6)
C23 Ru3 C25 C30 160.2(6)
Ru4 Ru3 C25 C30 2.1(7)
N3 Ru4 C31 C35 92.1(4)
N4 Ru4 C31 C35 -137.3(6)
C34 Ru4 C31 C35 -37.6(4)
C32 Ru4 C31 C35 -117.3(6)
C33 Ru4 C31 C35 -79.9(5)
Ru3 Ru4 C31 C35 116.4(4)
N3 Ru4 C31 C32 -150.6(5)
N4 Ru4 C31 C32 -20.0(8)
C35 Ru4 C31 C32 117.3(6)
C34 Ru4 C31 C32 79.6(5)
C33 Ru4 C31 C32 37.4(5)
Ru3 Ru4 C31 C32 -126.4(5)
N3 Ru4 C31 C36 -27.8(8)
N4 Ru4 C31 C36 102.8(9)
C35 Ru4 C31 C36 -119.9(9)
C34 Ru4 C31 C36 -157.6(8)
C32 Ru4 C31 C36 122.8(9)
C33 Ru4 C31 C36 160.2(8)
Ru3 Ru4 C31 C36 -3.6(10)
C35 C31 C32 C33 -0.8(7)
C36 C31 C32 C33 178.7(7)
Ru4 C31 C32 C33 -62.4(5)
C35 C31 C32 C37 -175.3(7)
C36 C31 C32 C37 4.2(12)
Ru4 C31 C32 C37 123.1(8)
C35 C31 C32 Ru4 61.6(4)
C36 C31 C32 Ru4 -118.9(7)
N3 Ru4 C32 C33 157.7(4)
N4 Ru4 C32 C33 -72.9(5)
C35 Ru4 C32 C33 79.6(5)
C34 Ru4 C32 C33 36.7(4)
C31 Ru4 C32 C33 117.0(6)
Ru3 Ru4 C32 C33 -125.3(5)
N3 Ru4 C32 C31 40.7(6)
N4 Ru4 C32 C31 170.1(4)
C35 Ru4 C32 C31 -37.4(4)
C34 Ru4 C32 C31 -80.3(5)
C33 Ru4 C32 C31 -117.0(6)
Ru3 Ru4 C32 C31 117.7(4)
N3 Ru4 C32 C37 -78.9(12)
N4 Ru4 C32 C37 50.5(12)
C35 Ru4 C32 C37 -157.0(12)
C34 Ru4 C32 C37 160.1(12)
C31 Ru4 C32 C37 -119.6(13)
C33 Ru4 C32 C37 123.4(13)
Ru3 Ru4 C32 C37 -1.9(15)
C31 C32 C33 C34 1.1(8)
C37 C32 C33 C34 175.4(8)
Ru4 C32 C33 C34 -60.6(5)
C31 C32 C33 C38 -179.2(7)
C37 C32 C33 C38 -4.9(12)
Ru4 C32 C33 C38 119.1(8)
C31 C32 C33 Ru4 61.7(5)
C37 C32 C33 Ru4 -123.9(8)
N3 Ru4 C33 C32 -63.9(11)
N4 Ru4 C33 C32 119.1(5)
C35 Ru4 C33 C32 -80.6(5)
C34 Ru4 C33 C32 -118.9(6)
C31 Ru4 C33 C32 -38.2(4)
Ru3 Ru4 C33 C32 123.5(5)
N3 Ru4 C33 C34 55.0(12)
N4 Ru4 C33 C34 -122.0(4)
C35 Ru4 C33 C34 38.3(4)
C31 Ru4 C33 C34 80.8(4)
C32 Ru4 C33 C34 118.9(6)
Ru3 Ru4 C33 C34 -117.6(4)
N3 Ru4 C33 C38 174.2(9)
N4 Ru4 C33 C38 -2.8(10)
C35 Ru4 C33 C38 157.5(11)
C34 Ru4 C33 C38 119.2(12)
C31 Ru4 C33 C38 -160.1(11)
C32 Ru4 C33 C38 -121.9(12)
Ru3 Ru4 C33 C38 1.5(13)
C32 C33 C34 C35 -1.0(7)
C38 C33 C34 C35 179.3(7)
Ru4 C33 C34 C35 -62.0(4)
C32 C33 C34 C39 -175.8(7)
C38 C33 C34 C39 4.5(11)
Ru4 C33 C34 C39 123.1(7)
C32 C33 C34 Ru4 61.1(5)
C38 C33 C34 Ru4 -118.6(7)
N3 Ru4 C34 C33 -160.4(4)
N4 Ru4 C34 C33 70.4(5)
C35 Ru4 C34 C33 -116.6(6)
C31 Ru4 C34 C33 -79.4(5)
C32 Ru4 C34 C33 -36.5(5)
Ru3 Ru4 C34 C33 127.0(5)
N3 Ru4 C34 C35 -43.8(5)
N4 Ru4 C34 C35 -173.0(4)
C31 Ru4 C34 C35 37.2(4)
C32 Ru4 C34 C35 80.1(5)
C33 Ru4 C34 C35 116.6(6)
Ru3 Ru4 C34 C35 -116.5(4)
N3 Ru4 C34 C39 74.7(8)
N4 Ru4 C34 C39 -54.5(8)
C35 Ru4 C34 C39 118.5(9)
C31 Ru4 C34 C39 155.7(9)
C32 Ru4 C34 C39 -161.4(9)
C33 Ru4 C34 C39 -124.9(9)
Ru3 Ru4 C34 C39 2.1(10)
C32 C31 C35 C34 0.2(7)
C36 C31 C35 C34 -179.3(6)
Ru4 C31 C35 C34 62.3(4)
C32 C31 C35 C40 179.4(6)
C36 C31 C35 C40 -0.1(10)
Ru4 C31 C35 C40 -118.5(6)
C32 C31 C35 Ru4 -62.1(5)
C36 C31 C35 Ru4 118.3(7)
C33 C34 C35 C31 0.5(7)
C39 C34 C35 C31 175.6(6)
Ru4 C34 C35 C31 -62.6(4)
C33 C34 C35 C40 -178.7(6)
C39 C34 C35 C40 -3.6(10)
Ru4 C34 C35 C40 118.2(6)
C33 C34 C35 Ru4 63.1(5)
C39 C34 C35 Ru4 -121.8(6)
N3 Ru4 C35 C31 -94.8(4)
N4 Ru4 C35 C31 132.7(6)
C34 Ru4 C35 C31 117.7(6)
C32 Ru4 C35 C31 37.9(5)
C33 Ru4 C35 C31 80.0(5)
Ru3 Ru4 C35 C31 -120.4(4)
N3 Ru4 C35 C34 147.5(4)
N4 Ru4 C35 C34 15.0(8)
C31 Ru4 C35 C34 -117.7(6)
C32 Ru4 C35 C34 -79.8(5)
C33 Ru4 C35 C34 -37.7(5)
Ru3 Ru4 C35 C34 121.8(4)
N3 Ru4 C35 C40 25.9(6)
N4 Ru4 C35 C40 -106.7(7)
C34 Ru4 C35 C40 -121.6(8)
C31 Ru4 C35 C40 120.6(8)
C32 Ru4 C35 C40 158.6(7)
C33 Ru4 C35 C40 -159.4(7)
Ru3 Ru4 C35 C40 0.2(7)
